data_4122664
loop_
_publ_author_name
'Arleth, Nicholas'
'Bestgen, Sebastian'
'Gamer, Michael T.'
'Roesky, Peter W.'

_publ_contact_author
;
      Prof. Dr. Peter W. Roesky
      Karlsruher Institut fuer Technologie (KIT), CS
      Institut fuer Anorganische Chemie (AOC)
      Lehrstuhl fuer Anorganische Funktionsmaterialien
      Engesserstr. 15, Geb. 30.45
      76131 Karlsruhe 
      Bundesrepublik Deutschland
;
_publ_section_title
;
 Realgar as a Building Block for Lanthanide Clusters: Encapsulation of a
 Copper Cluster by a Lanthanide Cluster.
;
_journal_issue 40
_journal_name_full 'Journal of the American Chemical Society'
_journal_page_first 14023
_journal_paper_doi 10.1021/ja508880z
_journal_volume 136
_journal_year 2014
_chemical_formula_moiety 'C82 H129 As3 O3 S7 Sm4'
_chemical_formula_sum 'C82 H129 As3 O3 S7 Sm4'
_chemical_formula_weight 2213.42
_chemical_name_systematic
;
 ?
;
_space_group_crystal_system monoclinic
_space_group_IT_number 14
_space_group_name_Hall '-P 2yn'
_space_group_name_H-M_alt 'P 1 21/n 1'
_symmetry_space_group_name_Hall '-P 2yn'
_symmetry_space_group_name_H-M 'P 1 21/n 1'
_atom_sites_solution_hydrogens geom
_audit_creation_date 2014-07-04
_audit_creation_method
;
Olex2 1.2
(compiled 2014.06.27 svn.r2953 for OlexSys, GUI svn.r4855)
;
_cell_angle_alpha 90
_cell_angle_beta 102.18(3)
_cell_angle_gamma 90
_cell_formula_units_Z 4
_cell_length_a 23.933(5)
_cell_length_b 15.656(3)
_cell_length_c 27.292(6)
_cell_measurement_reflns_used 39183
_cell_measurement_temperature 150
_cell_measurement_theta_max 27.20
_cell_measurement_theta_min 1.51
_cell_volume 9996(4)
_computing_cell_refinement 'STOE X-AREA, PLATON (A.L.Spek, 2005)'
_computing_data_collection 'STOE X-AREA'
_computing_data_reduction 'STOE X-RED & LANA, PLATON (A.L.Spek, 2005)'
_computing_molecular_graphics 'Diamond 2/3, Olex2 (Dolomanov et al., 2009)'
_computing_publication_material 'MS Word, Olex2 (Dolomanov et al., 2009)'
_computing_structure_refinement 'SHELXL (Sheldrick, 2008)'
_computing_structure_solution 'SHELXS (Sheldrick, 2008)'
_diffrn_ambient_temperature 150
_diffrn_detector 'image plate (34cm diameter)'
_diffrn_detector_area_resol_mean 6.67
_diffrn_detector_type STOE
_diffrn_measured_fraction_theta_full 0.997
_diffrn_measured_fraction_theta_max 0.997
_diffrn_measurement_device '2-circle goniometer'
_diffrn_measurement_device_type 'STOE IPDS 2'
_diffrn_measurement_method '\w scans'
_diffrn_radiation_collimation '0.5mm monocapillary'
_diffrn_radiation_monochromator 'plane graphite'
_diffrn_radiation_type MoK\a
_diffrn_radiation_wavelength 0.71073
_diffrn_reflns_av_R_equivalents 0.0713
_diffrn_reflns_av_unetI/netI 0.0804
_diffrn_reflns_Laue_measured_fraction_full 0.997
_diffrn_reflns_Laue_measured_fraction_max 0.997
_diffrn_reflns_limit_h_max 28
_diffrn_reflns_limit_h_min -28
_diffrn_reflns_limit_k_max 18
_diffrn_reflns_limit_k_min -16
_diffrn_reflns_limit_l_max 33
_diffrn_reflns_limit_l_min -33
_diffrn_reflns_number 65314
_diffrn_reflns_point_group_measured_fraction_full 0.997
_diffrn_reflns_point_group_measured_fraction_max 0.997
_diffrn_reflns_theta_full 25.242
_diffrn_reflns_theta_max 25.500
_diffrn_reflns_theta_min 1.508
_diffrn_source 'sealed tube, 12x0.4mm long-fine focus'
_exptl_absorpt_coefficient_mu 3.486
_exptl_absorpt_correction_T_max 0.7723
_exptl_absorpt_correction_T_min 0.5483
_exptl_absorpt_correction_type integration
_exptl_absorpt_process_details 'STOE X-RED & X-SHAPE'
_exptl_crystal_colour red
_exptl_crystal_colour_primary red
_exptl_crystal_density_diffrn 1.471
_exptl_crystal_description prism
_exptl_crystal_F_000 4416
_exptl_crystal_size_max 0.171
_exptl_crystal_size_mid 0.115
_exptl_crystal_size_min 0.066
_refine_diff_density_max 0.622
_refine_diff_density_min -0.663
_refine_diff_density_rms 0.102
_refine_ls_extinction_method none
_refine_ls_goodness_of_fit_ref 0.893
_refine_ls_hydrogen_treatment constr
_refine_ls_matrix_type full
_refine_ls_number_parameters 924
_refine_ls_number_reflns 18542
_refine_ls_number_restraints 0
_refine_ls_restrained_S_all 0.893
_refine_ls_R_factor_all 0.0731
_refine_ls_R_factor_gt 0.0397
_refine_ls_shift/su_max 0.002
_refine_ls_shift/su_mean 0.000
_refine_ls_structure_factor_coef Fsqd
_refine_ls_weighting_details 'w=1/[\s^2^(Fo^2^)+(0.0193P)^2^] where P=(Fo^2^+2Fc^2^)/3'
_refine_ls_weighting_scheme calc
_refine_ls_wR_factor_gt 0.0571
_refine_ls_wR_factor_ref 0.0628
_reflns_Friedel_coverage 0.000
_reflns_number_gt 12661
_reflns_number_total 18542
_reflns_threshold_expression 'I > 2\s(I)'
_cod_data_source_file ja508880z_si_002.cif
_cod_data_source_block 1
_cod_depositor_comments 'Adding full bibliography for 4122659--4122664.cif.'
_cod_database_code 4122664
_shelxl_version_number 2014-3
_shelx_space_group_comment
;
The symmetry employed for this shelxl refinement is uniquely defined
by the following loop, which should always be used as a source of
symmetry information in preference to the above space-group names.
They are only intended as comments.
;
_olex2_refinement_description
;
1. Fixed Uiso
 At 1.2 times of:
  All C(H,H) groups
 At 1.5 times of:
  All C(H,H,H) groups
2. Others
 Sof(C75B)=Sof(H75A)=Sof(H75B)=Sof(C78B)=Sof(H78A)=Sof(H78B)=Sof(C76B)=
 Sof(H76A)=Sof(H76B)=Sof(C77B)=Sof(H77A)=Sof(H77B)=1-FVAR(1)
 Sof(C78A)=Sof(H78C)=Sof(H78D)=Sof(C75A)=Sof(H75C)=Sof(H75D)=Sof(C76A)=
 Sof(H76C)=Sof(H76D)=Sof(C77A)=Sof(H77C)=Sof(H77D)=FVAR(1)
3.a Secondary CH2 refined with riding coordinates:
 C71(H71A,H71B), C72(H72A,H72B), C73(H73A,H73B), C74(H74A,H74B), C79(H79A,
 H79B), C80(H80A,H80B), C81(H81A,H81B), C82(H82A,H82B), C75B(H75A,H75B),
 C78B(H78A,H78B), C76B(H76A,H76B), C77B(H77A,H77B), C78A(H78C,H78D), C75A(H75C,
 H75D), C76A(H76C,H76D), C77A(H77C,H77D)
3.b Idealised Me refined as rotating group:
 C7(H7A,H7B,H7C), C8(H8A,H8B,H8C), C9(H9A,H9B,H9C), C10(H10A,H10B,H10C),
 C11(H11A,H11B,H11C), C17(H17A,H17B,H17C), C18(H18A,H18B,H18C), C19(H19A,H19B,
 H19C), C1A(H1AA,H1AB,H1AC), C20(H20A,H20B,H20C), C26(H26A,H26B,H26C), C27(H27A,
 H27B,H27C), C28(H28A,H28B,H28C), C29(H29A,H29B,H29C), C30(H30A,H30B,H30C),
 C36(H36A,H36B,H36C), C37(H37A,H37B,H37C), C38(H38A,H38B,H38C), C39(H39A,H39B,
 H39C), C40(H40A,H40B,H40C), C46(H46A,H46B,H46C), C47(H47A,H47B,H47C), C48(H48A,
 H48B,H48C), C49(H49A,H49B,H49C), C50(H50A,H50B,H50C), C56(H56A,H56B,H56C),
 C57(H57A,H57B,H57C), C58(H58A,H58B,H58C), C59(H59A,H59B,H59C), C60(H60A,H60B,
 H60C), C66(H66A,H66B,H66C), C67(H67A,H67B,H67C), C68(H68A,H68B,H68C), C69(H69A,
 H69B,H69C), C70(H70A,H70B,H70C)
;
_olex2_submission_special_instructions 'No special instructions were received'

loop_
_space_group_symop_operation_xyz
'x, y, z'
'-x+1/2, y+1/2, -z+1/2'
'-x, -y, -z'
'x-1/2, -y-1/2, z-1/2'

loop_
_atom_site_label
_atom_site_type_symbol
_atom_site_fract_x
_atom_site_fract_y
_atom_site_fract_z
_atom_site_U_iso_or_equiv
_atom_site_adp_type
_atom_site_occupancy
_atom_site_site_symmetry_order
_atom_site_calc_flag
_atom_site_refinement_flags_posn
_atom_site_refinement_flags_occupancy
_atom_site_disorder_assembly
_atom_site_disorder_group
Sm1 Sm 0.19683(2) 0.08687(2) 0.62588(2) 0.02500(7) Uani 1 1 d . . . .
Sm2 Sm 0.29095(2) 0.25095(2) 0.56019(2) 0.02995(7) Uani 1 1 d . . . .
Sm3 Sm 0.22164(2) 0.16849(2) 0.42156(2) 0.02849(7) Uani 1 1 d . . . .
Sm4 Sm 0.29024(2) -0.17794(2) 0.41356(2) 0.03090(7) Uani 1 1 d . . . .
As1 As 0.33729(3) 0.00844(4) 0.62595(2) 0.03268(14) Uani 1 1 d . . . .
As2 As 0.13828(3) 0.28833(4) 0.52186(2) 0.03079(13) Uani 1 1 d . . . .
As3 As 0.29018(3) 0.03074(4) 0.50298(2) 0.02924(13) Uani 1 1 d . . . .
S1 S 0.26080(6) -0.05883(9) 0.64036(5) 0.0334(3) Uani 1 1 d . . . .
S2 S 0.31528(6) 0.14073(10) 0.64484(5) 0.0342(3) Uani 1 1 d . . . .
S3 S 0.19255(6) 0.27105(9) 0.59976(5) 0.0321(3) Uani 1 1 d . . . .
S4 S 0.20729(7) 0.31656(9) 0.47808(5) 0.0338(3) Uani 1 1 d . . . .
S5 S 0.33123(6) 0.15420(10) 0.48637(5) 0.0322(3) Uani 1 1 d . . . .
S6 S 0.21311(6) 0.09580(9) 0.52143(4) 0.0272(3) Uani 1 1 d . . . .
S7 S 0.24703(6) -0.01125(9) 0.42389(5) 0.0315(3) Uani 1 1 d . . . .
O1 O 0.21409(18) 0.1474(3) 0.71116(13) 0.0401(10) Uani 1 1 d . . . .
O3 O 0.28715(19) -0.2167(3) 0.49945(14) 0.0412(10) Uani 1 1 d . . . .
C1 C 0.1094(2) -0.0245(4) 0.59043(19) 0.0299(13) Uani 1 1 d . . . .
C2 C 0.0850(2) 0.0585(4) 0.5822(2) 0.0328(13) Uani 1 1 d . . . .
C3 C 0.0841(2) 0.0950(4) 0.6297(2) 0.0369(14) Uani 1 1 d . . . .
C5 C 0.1065(2) 0.0342(4) 0.6668(2) 0.0381(15) Uani 1 1 d . . . .
C6 C 0.1228(3) -0.0385(4) 0.6435(2) 0.0375(14) Uani 1 1 d . . . .
C7 C 0.1145(3) -0.0868(4) 0.5501(2) 0.0401(15) Uani 1 1 d . . . .
H7A H 0.1322 -0.0587 0.5252 0.060 Uiso 1 1 calc GR . . .
H7B H 0.0763 -0.1073 0.5340 0.060 Uiso 1 1 calc GR . . .
H7C H 0.1381 -0.1352 0.5648 0.060 Uiso 1 1 calc GR . . .
C8 C 0.0585(3) 0.0946(4) 0.5317(2) 0.0423(16) Uani 1 1 d . . . .
H8A H 0.0448 0.1527 0.5357 0.064 Uiso 1 1 calc GR . . .
H8B H 0.0264 0.0586 0.5156 0.064 Uiso 1 1 calc GR . . .
H8C H 0.0871 0.0962 0.5108 0.064 Uiso 1 1 calc GR . . .
C9 C 0.0564(3) 0.1780(5) 0.6379(3) 0.0569(19) Uani 1 1 d . . . .
H9A H 0.0746 0.2011 0.6708 0.085 Uiso 1 1 calc GR . . .
H9B H 0.0156 0.1686 0.6367 0.085 Uiso 1 1 calc GR . . .
H9C H 0.0609 0.2186 0.6117 0.085 Uiso 1 1 calc GR . . .
C10 C 0.1054(3) 0.0415(5) 0.7217(2) 0.057(2) Uani 1 1 d . . . .
H10A H 0.1372 0.0088 0.7415 0.086 Uiso 1 1 calc GR . . .
H10B H 0.0691 0.0189 0.7275 0.086 Uiso 1 1 calc GR . . .
H10C H 0.1091 0.1017 0.7318 0.086 Uiso 1 1 calc GR . . .
C11 C 0.1414(3) -0.1222(4) 0.6688(3) 0.0485(18) Uani 1 1 d . . . .
H11A H 0.1548 -0.1602 0.6452 0.073 Uiso 1 1 calc GR . . .
H11B H 0.1091 -0.1487 0.6798 0.073 Uiso 1 1 calc GR . . .
H11C H 0.1725 -0.1122 0.6980 0.073 Uiso 1 1 calc GR . . .
C12 C 0.4021(3) -0.0262(4) 0.6858(2) 0.0445(16) Uani 1 1 d . . . .
C13 C 0.3903(3) -0.0026(5) 0.7349(2) 0.0481(18) Uani 1 1 d . . . .
C14 C 0.4227(3) 0.0661(5) 0.7517(2) 0.0526(19) Uani 1 1 d . . . .
C15 C 0.4590(3) 0.0871(5) 0.7169(3) 0.056(2) Uani 1 1 d . . . .
C16 C 0.4494(3) 0.0322(5) 0.6785(2) 0.0522(19) Uani 1 1 d . . . .
C17 C 0.4107(3) -0.1216(4) 0.6765(3) 0.0534(19) Uani 1 1 d . . . .
H17A H 0.3775 -0.1538 0.6820 0.080 Uiso 1 1 calc GR . . .
H17B H 0.4451 -0.1420 0.6997 0.080 Uiso 1 1 calc GR . . .
H17C H 0.4151 -0.1299 0.6419 0.080 Uiso 1 1 calc GR . . .
C18 C 0.3530(3) -0.0532(5) 0.7609(2) 0.056(2) Uani 1 1 d . . . .
H18A H 0.3159 -0.0621 0.7383 0.084 Uiso 1 1 calc GR . . .
H18B H 0.3477 -0.0224 0.7908 0.084 Uiso 1 1 calc GR . . .
H18C H 0.3709 -0.1086 0.7708 0.084 Uiso 1 1 calc GR . . .
C19 C 0.4227(4) 0.1174(6) 0.7990(3) 0.079(3) Uani 1 1 d . . . .
H19A H 0.3936 0.0946 0.8159 0.119 Uiso 1 1 calc GR . . .
H19B H 0.4142 0.1773 0.7901 0.119 Uiso 1 1 calc GR . . .
H19C H 0.4604 0.1133 0.8215 0.119 Uiso 1 1 calc GR . . .
C1A C 0.5029(3) 0.1587(6) 0.7273(3) 0.076(3) Uani 1 1 d . . . .
H1AA H 0.4846 0.2108 0.7361 0.114 Uiso 1 1 calc GR . . .
H1AB H 0.5182 0.1691 0.6972 0.114 Uiso 1 1 calc GR . . .
H1AC H 0.5340 0.1423 0.7551 0.114 Uiso 1 1 calc GR . . .
C20 C 0.4780(3) 0.0238(6) 0.6348(3) 0.069(2) Uani 1 1 d . . . .
H20A H 0.4991 -0.0301 0.6374 0.103 Uiso 1 1 calc GR . . .
H20B H 0.5045 0.0716 0.6350 0.103 Uiso 1 1 calc GR . . .
H20C H 0.4490 0.0246 0.6035 0.103 Uiso 1 1 calc GR . . .
C21 C 0.3982(3) 0.3089(4) 0.5937(2) 0.0464(17) Uani 1 1 d . . . .
C22 C 0.3668(3) 0.3423(4) 0.6282(2) 0.0459(17) Uani 1 1 d . . . .
C23 C 0.3292(3) 0.4043(4) 0.6036(2) 0.0487(17) Uani 1 1 d . . . .
C24 C 0.3364(3) 0.4108(4) 0.5534(2) 0.0497(17) Uani 1 1 d . . . .
C25 C 0.3790(3) 0.3518(4) 0.5472(2) 0.0454(17) Uani 1 1 d . . . .
C26 C 0.4446(3) 0.2416(5) 0.6036(3) 0.0547(19) Uani 1 1 d . . . .
H26A H 0.4393 0.2052 0.6314 0.082 Uiso 1 1 calc GR . . .
H26B H 0.4821 0.2694 0.6122 0.082 Uiso 1 1 calc GR . . .
H26C H 0.4425 0.2066 0.5734 0.082 Uiso 1 1 calc GR . . .
C27 C 0.3781(3) 0.3237(5) 0.6834(2) 0.059(2) Uani 1 1 d . . . .
H27A H 0.3423 0.3278 0.6953 0.088 Uiso 1 1 calc GR . . .
H27B H 0.4057 0.3651 0.7014 0.088 Uiso 1 1 calc GR . . .
H27C H 0.3938 0.2659 0.6896 0.088 Uiso 1 1 calc GR . . .
C28 C 0.2933(4) 0.4610(5) 0.6293(3) 0.064(2) Uani 1 1 d . . . .
H28A H 0.2715 0.5010 0.6050 0.096 Uiso 1 1 calc GR . . .
H28B H 0.3182 0.4929 0.6562 0.096 Uiso 1 1 calc GR . . .
H28C H 0.2668 0.4257 0.6435 0.096 Uiso 1 1 calc GR . . .
C29 C 0.3113(4) 0.4775(5) 0.5164(3) 0.065(2) Uani 1 1 d . . . .
H29A H 0.2977 0.4510 0.4835 0.097 Uiso 1 1 calc GR . . .
H29B H 0.3404 0.5204 0.5141 0.097 Uiso 1 1 calc GR . . .
H29C H 0.2792 0.5050 0.5273 0.097 Uiso 1 1 calc GR . . .
C30 C 0.4057(3) 0.3452(5) 0.5019(2) 0.061(2) Uani 1 1 d . . . .
H30A H 0.4248 0.2898 0.5022 0.092 Uiso 1 1 calc GR . . .
H30B H 0.4337 0.3911 0.5028 0.092 Uiso 1 1 calc GR . . .
H30C H 0.3759 0.3503 0.4714 0.092 Uiso 1 1 calc GR . . .
C31 C 0.1036(3) 0.4105(4) 0.5236(2) 0.0414(15) Uani 1 1 d . . . .
C32 C 0.0638(3) 0.3891(4) 0.5578(2) 0.0385(15) Uani 1 1 d . . . .
C33 C 0.0144(3) 0.3635(4) 0.5288(2) 0.0384(15) Uani 1 1 d . . . .
C34 C 0.0155(3) 0.3744(4) 0.4761(2) 0.0419(16) Uani 1 1 d . . . .
C35 C 0.0667(3) 0.4075(4) 0.4724(2) 0.0437(16) Uani 1 1 d . . . .
C36 C 0.1472(3) 0.4808(4) 0.5368(3) 0.0533(18) Uani 1 1 d . . . .
H36A H 0.1703 0.4709 0.5705 0.080 Uiso 1 1 calc GR . . .
H36B H 0.1277 0.5359 0.5360 0.080 Uiso 1 1 calc GR . . .
H36C H 0.1721 0.4812 0.5125 0.080 Uiso 1 1 calc GR . . .
C37 C 0.0791(3) 0.4024(4) 0.6133(2) 0.0473(17) Uani 1 1 d . . . .
H37A H 0.1170 0.3780 0.6267 0.071 Uiso 1 1 calc GR . . .
H37B H 0.0507 0.3742 0.6290 0.071 Uiso 1 1 calc GR . . .
H37C H 0.0797 0.4637 0.6207 0.071 Uiso 1 1 calc GR . . .
C38 C -0.0369(3) 0.3278(5) 0.5455(2) 0.0544(18) Uani 1 1 d . . . .
H38A H -0.0428 0.2684 0.5344 0.082 Uiso 1 1 calc GR . . .
H38B H -0.0707 0.3617 0.5309 0.082 Uiso 1 1 calc GR . . .
H38C H -0.0304 0.3301 0.5822 0.082 Uiso 1 1 calc GR . . .
C39 C -0.0334(3) 0.3519(6) 0.4345(3) 0.067(2) Uani 1 1 d . . . .
H39A H -0.0467 0.2941 0.4398 0.101 Uiso 1 1 calc GR . . .
H39B H -0.0210 0.3541 0.4025 0.101 Uiso 1 1 calc GR . . .
H39C H -0.0646 0.3927 0.4338 0.101 Uiso 1 1 calc GR . . .
C40 C 0.0840(3) 0.4396(5) 0.4264(2) 0.058(2) Uani 1 1 d . . . .
H40A H 0.0764 0.5011 0.4230 0.087 Uiso 1 1 calc GR . . .
H40B H 0.0620 0.4098 0.3970 0.087 Uiso 1 1 calc GR . . .
H40C H 0.1249 0.4291 0.4290 0.087 Uiso 1 1 calc GR . . .
C41 C 0.2875(3) 0.2173(4) 0.3556(2) 0.0427(16) Uani 1 1 d . . . .
C42 C 0.2547(3) 0.2890(4) 0.3612(2) 0.0420(16) Uani 1 1 d . . . .
C43 C 0.1967(3) 0.2703(5) 0.3392(2) 0.0446(17) Uani 1 1 d . . . .
C44 C 0.1953(3) 0.1856(5) 0.3207(2) 0.0451(17) Uani 1 1 d . . . .
C45 C 0.2512(3) 0.1522(4) 0.3305(2) 0.0412(16) Uani 1 1 d . . . .
C46 C 0.3523(3) 0.2153(5) 0.3669(2) 0.056(2) Uani 1 1 d . . . .
H46A H 0.3672 0.2598 0.3914 0.084 Uiso 1 1 calc GR . . .
H46B H 0.3659 0.2255 0.3359 0.084 Uiso 1 1 calc GR . . .
H46C H 0.3656 0.1593 0.3806 0.084 Uiso 1 1 calc GR . . .
C47 C 0.2772(4) 0.3751(5) 0.3789(3) 0.065(2) Uani 1 1 d . . . .
H47A H 0.2505 0.4031 0.3965 0.098 Uiso 1 1 calc GR . . .
H47B H 0.2813 0.4099 0.3500 0.098 Uiso 1 1 calc GR . . .
H47C H 0.3145 0.3689 0.4016 0.098 Uiso 1 1 calc GR . . .
C48 C 0.1494(4) 0.3348(6) 0.3302(3) 0.073(2) Uani 1 1 d . . . .
H48A H 0.1133 0.3065 0.3153 0.109 Uiso 1 1 calc GR . . .
H48B H 0.1576 0.3790 0.3074 0.109 Uiso 1 1 calc GR . . .
H48C H 0.1463 0.3610 0.3622 0.109 Uiso 1 1 calc GR . . .
C49 C 0.1426(3) 0.1388(6) 0.2910(2) 0.070(3) Uani 1 1 d . . . .
H49A H 0.1298 0.0964 0.3126 0.106 Uiso 1 1 calc GR . . .
H49B H 0.1526 0.1100 0.2621 0.106 Uiso 1 1 calc GR . . .
H49C H 0.1119 0.1801 0.2792 0.106 Uiso 1 1 calc GR . . .
C50 C 0.2705(4) 0.0707(4) 0.3106(2) 0.058(2) Uani 1 1 d . . . .
H50A H 0.2846 0.0315 0.3385 0.086 Uiso 1 1 calc GR . . .
H50B H 0.3013 0.0829 0.2929 0.086 Uiso 1 1 calc GR . . .
H50C H 0.2383 0.0443 0.2873 0.086 Uiso 1 1 calc GR . . .
C51 C 0.3919(3) -0.0999(4) 0.4169(3) 0.0472(17) Uani 1 1 d . . . .
C52 C 0.4047(3) -0.1596(5) 0.4553(2) 0.0480(17) Uani 1 1 d . . . .
C53 C 0.3995(3) -0.2414(5) 0.4334(2) 0.0479(17) Uani 1 1 d . . . .
C54 C 0.3837(3) -0.2316(4) 0.3810(2) 0.0444(16) Uani 1 1 d . . . .
C55 C 0.3783(3) -0.1427(5) 0.3709(2) 0.0455(17) Uani 1 1 d . . . .
C56 C 0.3997(4) -0.0051(5) 0.4243(4) 0.077(3) Uani 1 1 d . . . .
H56A H 0.3634 0.0239 0.4110 0.115 Uiso 1 1 calc GR . . .
H56B H 0.4288 0.0152 0.4067 0.115 Uiso 1 1 calc GR . . .
H56C H 0.4119 0.0073 0.4602 0.115 Uiso 1 1 calc GR . . .
C57 C 0.4276(3) -0.1379(6) 0.5103(3) 0.078(3) Uani 1 1 d . . . .
H57A H 0.3982 -0.1074 0.5235 0.117 Uiso 1 1 calc GR . . .
H57B H 0.4616 -0.1016 0.5134 0.117 Uiso 1 1 calc GR . . .
H57C H 0.4379 -0.1906 0.5295 0.117 Uiso 1 1 calc GR . . .
C58 C 0.4175(3) -0.3259(5) 0.4595(3) 0.073(2) Uani 1 1 d . . . .
H58A H 0.4265 -0.3173 0.4958 0.109 Uiso 1 1 calc GR . . .
H58B H 0.4513 -0.3478 0.4486 0.109 Uiso 1 1 calc GR . . .
H58C H 0.3862 -0.3672 0.4507 0.109 Uiso 1 1 calc GR . . .
C59 C 0.3871(3) -0.3003(5) 0.3435(3) 0.066(2) Uani 1 1 d . . . .
H59A H 0.3880 -0.3563 0.3597 0.099 Uiso 1 1 calc GR . . .
H59B H 0.4220 -0.2927 0.3305 0.099 Uiso 1 1 calc GR . . .
H59C H 0.3537 -0.2968 0.3158 0.099 Uiso 1 1 calc GR . . .
C60 C 0.3674(3) -0.1026(6) 0.3194(3) 0.073(2) Uani 1 1 d . . . .
H60A H 0.3692 -0.1466 0.2943 0.110 Uiso 1 1 calc GR . . .
H60B H 0.3964 -0.0589 0.3183 0.110 Uiso 1 1 calc GR . . .
H60C H 0.3294 -0.0762 0.3122 0.110 Uiso 1 1 calc GR . . .
C61 C 0.1762(3) -0.2151(4) 0.3867(2) 0.0365(14) Uani 1 1 d . . . .
C62 C 0.1902(3) -0.1804(4) 0.3426(2) 0.0388(15) Uani 1 1 d . . . .
C63 C 0.2259(3) -0.2388(5) 0.3252(2) 0.0464(17) Uani 1 1 d . . . .
C64 C 0.2355(3) -0.3099(4) 0.3584(2) 0.0477(17) Uani 1 1 d . . . .
C65 C 0.2038(3) -0.2948(4) 0.3965(2) 0.0405(15) Uani 1 1 d . . . .
C66 C 0.1325(3) -0.1760(5) 0.4127(2) 0.0472(16) Uani 1 1 d . . . .
H66A H 0.1266 -0.2138 0.4398 0.071 Uiso 1 1 calc GR . . .
H66B H 0.0963 -0.1685 0.3885 0.071 Uiso 1 1 calc GR . . .
H66C H 0.1463 -0.1204 0.4267 0.071 Uiso 1 1 calc GR . . .
C67 C 0.1627(3) -0.1036(4) 0.3151(2) 0.0509(18) Uani 1 1 d . . . .
H67A H 0.1719 -0.0530 0.3364 0.076 Uiso 1 1 calc GR . . .
H67B H 0.1212 -0.1116 0.3066 0.076 Uiso 1 1 calc GR . . .
H67C H 0.1770 -0.0959 0.2843 0.076 Uiso 1 1 calc GR . . .
C68 C 0.2429(3) -0.2342(6) 0.2750(2) 0.067(2) Uani 1 1 d . . . .
H68A H 0.2492 -0.1745 0.2668 0.101 Uiso 1 1 calc GR . . .
H68B H 0.2124 -0.2586 0.2490 0.101 Uiso 1 1 calc GR . . .
H68C H 0.2783 -0.2667 0.2764 0.101 Uiso 1 1 calc GR . . .
C69 C 0.2614(3) -0.3943(5) 0.3512(3) 0.071(2) Uani 1 1 d . . . .
H69A H 0.2829 -0.3899 0.3245 0.107 Uiso 1 1 calc GR . . .
H69B H 0.2310 -0.4370 0.3420 0.107 Uiso 1 1 calc GR . . .
H69C H 0.2872 -0.4115 0.3825 0.107 Uiso 1 1 calc GR . . .
C70 C 0.1956(3) -0.3581(4) 0.4355(3) 0.056(2) Uani 1 1 d . . . .
H70A H 0.2325 -0.3840 0.4508 0.084 Uiso 1 1 calc GR . . .
H70B H 0.1690 -0.4027 0.4199 0.084 Uiso 1 1 calc GR . . .
H70C H 0.1800 -0.3289 0.4615 0.084 Uiso 1 1 calc GR . . .
C71 C 0.2039(3) 0.2332(4) 0.7277(2) 0.055(2) Uani 1 1 d . . . .
H71A H 0.1636 0.2503 0.7150 0.066 Uiso 1 1 calc R . . .
H71B H 0.2292 0.2750 0.7159 0.066 Uiso 1 1 calc R . . .
C72 C 0.2171(4) 0.2276(6) 0.7831(3) 0.078(3) Uani 1 1 d . . . .
H72A H 0.2308 0.2833 0.7982 0.094 Uiso 1 1 calc R . . .
H72B H 0.1828 0.2103 0.7956 0.094 Uiso 1 1 calc R . . .
C73 C 0.2621(5) 0.1627(6) 0.7955(3) 0.094(3) Uani 1 1 d . . . .
H73A H 0.2577 0.1299 0.8254 0.112 Uiso 1 1 calc R . . .
H73B H 0.3003 0.1899 0.8024 0.112 Uiso 1 1 calc R . . .
C74 C 0.2556(3) 0.1051(5) 0.7509(2) 0.0517(19) Uani 1 1 d . . . .
H74A H 0.2926 0.0977 0.7407 0.062 Uiso 1 1 calc R . . .
H74B H 0.2413 0.0483 0.7585 0.062 Uiso 1 1 calc R . . .
C79 C 0.2434(3) -0.1851(5) 0.5251(2) 0.0530(18) Uani 1 1 d . . . .
H79A H 0.2067 -0.1759 0.5010 0.064 Uiso 1 1 calc R . . .
H79B H 0.2555 -0.1307 0.5426 0.064 Uiso 1 1 calc R . . .
C80 C 0.2375(3) -0.2548(5) 0.5624(2) 0.059(2) Uani 1 1 d . . . .
H80A H 0.2225 -0.2318 0.5909 0.071 Uiso 1 1 calc R . . .
H80B H 0.2123 -0.3015 0.5463 0.071 Uiso 1 1 calc R . . .
C81 C 0.2982(4) -0.2842(6) 0.5788(3) 0.082(3) Uani 1 1 d . . . .
H81A H 0.3197 -0.2469 0.6056 0.099 Uiso 1 1 calc R . . .
H81B H 0.2999 -0.3438 0.5912 0.099 Uiso 1 1 calc R . . .
C82 C 0.3213(4) -0.2778(6) 0.5327(3) 0.078(3) Uani 1 1 d . . . .
H82A H 0.3616 -0.2588 0.5411 0.093 Uiso 1 1 calc R . . .
H82B H 0.3197 -0.3342 0.5161 0.093 Uiso 1 1 calc R . . .
O2 O 0.11798(16) 0.1378(3) 0.40527(14) 0.0361(10) Uani 1 1 d . . . .
C75B C 0.0933(14) 0.050(2) 0.3980(12) 0.034(9) Uiso 0.35(3) 1 d . P A 2
H75A H 0.1159 0.0145 0.3795 0.041 Uiso 0.35(3) 1 calc R P A 2
H75B H 0.0936 0.0234 0.4308 0.041 Uiso 0.35(3) 1 calc R P A 2
C78B C 0.0753(12) 0.208(2) 0.3929(11) 0.043(8) Uiso 0.35(3) 1 d . P A 2
H78A H 0.0863 0.2507 0.3697 0.052 Uiso 0.35(3) 1 calc R P A 2
H78B H 0.0683 0.2374 0.4233 0.052 Uiso 0.35(3) 1 calc R P A 2
C76B C 0.0352(11) 0.0593(16) 0.3695(11) 0.050(7) Uiso 0.35(3) 1 d . P A 2
H76A H 0.0319 0.0344 0.3357 0.060 Uiso 0.35(3) 1 calc R P A 2
H76B H 0.0086 0.0283 0.3866 0.060 Uiso 0.35(3) 1 calc R P A 2
C77B C 0.0202(8) 0.1490(11) 0.3654(9) 0.039(7) Uiso 0.35(3) 1 d . P A 2
H77A H -0.0126 0.1596 0.3814 0.047 Uiso 0.35(3) 1 calc R P A 2
H77B H 0.0087 0.1650 0.3296 0.047 Uiso 0.35(3) 1 calc R P A 2
C78A C 0.0677(7) 0.1928(11) 0.3973(5) 0.044(5) Uiso 0.65(3) 1 d . P A 1
H78C H 0.0724 0.2362 0.4242 0.053 Uiso 0.65(3) 1 calc R P A 1
H78D H 0.0639 0.2230 0.3649 0.053 Uiso 0.65(3) 1 calc R P A 1
C75A C 0.0970(8) 0.0520(11) 0.4069(6) 0.034(5) Uiso 0.65(3) 1 d . P A 1
H75C H 0.1047 0.0302 0.4417 0.041 Uiso 0.65(3) 1 calc R P A 1
H75D H 0.1150 0.0133 0.3861 0.041 Uiso 0.65(3) 1 calc R P A 1
C76A C 0.0322(7) 0.0596(10) 0.3857(6) 0.058(4) Uiso 0.65(3) 1 d . P A 1
H76C H 0.0230 0.0493 0.3491 0.070 Uiso 0.65(3) 1 calc R P A 1
H76D H 0.0107 0.0183 0.4022 0.070 Uiso 0.65(3) 1 calc R P A 1
C77A C 0.0189(5) 0.1460(8) 0.3970(6) 0.061(5) Uiso 0.65(3) 1 d . P A 1
H77C H -0.0134 0.1681 0.3713 0.073 Uiso 0.65(3) 1 calc R P A 1
H77D H 0.0083 0.1490 0.4302 0.073 Uiso 0.65(3) 1 calc R P A 1

loop_
_atom_site_aniso_label
_atom_site_aniso_U_11
_atom_site_aniso_U_22
_atom_site_aniso_U_33
_atom_site_aniso_U_23
_atom_site_aniso_U_13
_atom_site_aniso_U_12
Sm1 0.02666(15) 0.02678(15) 0.02108(12) 0.00033(12) 0.00397(11) -0.00121(13)
Sm2 0.03456(16) 0.02883(16) 0.02652(13) -0.00291(12) 0.00657(12) -0.00740(14)
Sm3 0.03280(16) 0.03103(16) 0.02141(13) 0.00369(12) 0.00523(12) -0.00139(14)
Sm4 0.03226(16) 0.03242(17) 0.02915(14) -0.00775(13) 0.00902(13) -0.00349(14)
As1 0.0282(3) 0.0443(4) 0.0235(3) -0.0015(2) 0.0008(2) 0.0011(3)
As2 0.0371(3) 0.0251(3) 0.0303(3) 0.0034(2) 0.0076(3) 0.0020(3)
As3 0.0334(3) 0.0309(3) 0.0217(3) -0.0023(2) 0.0021(2) 0.0020(3)
S1 0.0317(8) 0.0315(8) 0.0344(7) 0.0029(6) 0.0013(6) -0.0004(6)
S2 0.0319(8) 0.0364(9) 0.0312(7) 0.0008(6) -0.0004(6) -0.0049(6)
S3 0.0403(8) 0.0294(8) 0.0274(7) 0.0001(6) 0.0090(6) 0.0023(6)
S4 0.0439(9) 0.0290(8) 0.0303(7) 0.0058(6) 0.0117(6) 0.0012(7)
S5 0.0305(8) 0.0364(9) 0.0303(7) -0.0027(6) 0.0074(6) -0.0041(6)
S6 0.0309(7) 0.0287(7) 0.0222(6) 0.0001(6) 0.0060(5) -0.0003(6)
S7 0.0378(8) 0.0332(8) 0.0217(6) -0.0034(6) 0.0020(6) -0.0004(7)
O1 0.048(3) 0.045(3) 0.0272(19) -0.0060(17) 0.0069(18) 0.003(2)
O3 0.054(3) 0.038(2) 0.035(2) 0.0017(18) 0.018(2) 0.005(2)
C1 0.024(3) 0.039(3) 0.027(3) 0.000(2) 0.004(2) -0.008(3)
C2 0.027(3) 0.036(3) 0.035(3) 0.001(2) 0.006(3) -0.004(3)
C3 0.031(3) 0.038(4) 0.044(3) -0.001(3) 0.015(3) -0.003(3)
C5 0.027(3) 0.056(4) 0.032(3) 0.002(3) 0.008(3) -0.004(3)
C6 0.035(3) 0.037(4) 0.041(3) 0.006(3) 0.008(3) -0.002(3)
C7 0.036(3) 0.039(4) 0.043(3) -0.008(3) 0.003(3) -0.006(3)
C8 0.034(3) 0.045(4) 0.042(3) 0.012(3) -0.007(3) -0.009(3)
C9 0.048(4) 0.054(5) 0.075(5) -0.013(4) 0.027(4) 0.005(4)
C10 0.063(5) 0.082(6) 0.032(3) -0.003(3) 0.023(3) -0.009(4)
C11 0.039(4) 0.045(4) 0.059(4) 0.018(3) 0.004(3) -0.009(3)
C12 0.031(3) 0.044(4) 0.051(4) -0.001(3) -0.007(3) 0.003(3)
C13 0.050(4) 0.055(5) 0.030(3) 0.004(3) -0.011(3) 0.011(3)
C14 0.056(5) 0.055(5) 0.036(3) -0.004(3) -0.016(3) 0.001(4)
C15 0.029(4) 0.076(5) 0.052(4) -0.003(4) -0.018(3) -0.008(4)
C16 0.034(4) 0.063(5) 0.051(4) -0.006(3) -0.011(3) 0.002(3)
C17 0.043(4) 0.052(5) 0.058(4) -0.005(3) -0.006(3) 0.008(3)
C18 0.081(6) 0.050(4) 0.031(3) 0.010(3) -0.002(4) 0.003(4)
C19 0.095(7) 0.090(7) 0.042(4) -0.013(4) -0.010(4) -0.014(5)
C1A 0.047(4) 0.089(7) 0.074(5) -0.011(5) -0.026(4) -0.008(4)
C20 0.038(4) 0.091(7) 0.080(5) -0.023(5) 0.019(4) -0.008(4)
C21 0.049(4) 0.041(4) 0.048(4) -0.008(3) 0.008(3) -0.023(3)
C22 0.048(4) 0.044(4) 0.046(3) -0.008(3) 0.011(3) -0.025(3)
C23 0.063(5) 0.032(4) 0.050(4) -0.011(3) 0.009(3) -0.020(3)
C24 0.061(5) 0.037(4) 0.050(4) -0.001(3) 0.009(3) -0.018(4)
C25 0.039(4) 0.046(4) 0.050(4) -0.006(3) 0.008(3) -0.022(3)
C26 0.046(4) 0.061(5) 0.056(4) -0.006(4) 0.008(3) -0.019(4)
C27 0.077(5) 0.062(5) 0.036(3) -0.017(3) 0.007(3) -0.027(4)
C28 0.083(6) 0.047(5) 0.064(5) -0.021(4) 0.019(4) -0.013(4)
C29 0.085(6) 0.037(4) 0.071(5) 0.001(4) 0.013(4) -0.014(4)
C30 0.056(5) 0.078(6) 0.052(4) -0.001(4) 0.016(4) -0.018(4)
C31 0.054(4) 0.023(3) 0.051(3) 0.007(3) 0.021(3) 0.010(3)
C32 0.051(4) 0.031(3) 0.033(3) 0.003(2) 0.007(3) 0.012(3)
C33 0.039(4) 0.030(3) 0.047(3) 0.007(3) 0.011(3) 0.013(3)
C34 0.044(4) 0.041(4) 0.040(3) 0.002(3) 0.007(3) 0.023(3)
C35 0.061(4) 0.037(4) 0.036(3) 0.008(3) 0.015(3) 0.012(3)
C36 0.061(5) 0.032(4) 0.068(4) 0.004(3) 0.016(4) 0.007(3)
C37 0.060(4) 0.047(4) 0.038(3) 0.001(3) 0.018(3) 0.009(3)
C38 0.044(4) 0.068(5) 0.053(4) 0.013(4) 0.015(3) 0.027(4)
C39 0.057(5) 0.095(7) 0.048(4) 0.002(4) 0.009(4) 0.033(4)
C40 0.077(5) 0.058(5) 0.042(4) 0.021(3) 0.021(4) 0.022(4)
C41 0.054(4) 0.046(4) 0.034(3) 0.016(3) 0.020(3) 0.001(3)
C42 0.058(4) 0.041(4) 0.031(3) 0.016(3) 0.017(3) 0.004(3)
C43 0.049(4) 0.058(5) 0.028(3) 0.017(3) 0.011(3) 0.009(3)
C44 0.050(4) 0.063(5) 0.023(3) 0.014(3) 0.009(3) -0.003(4)
C45 0.055(4) 0.048(4) 0.024(3) 0.008(3) 0.017(3) -0.005(3)
C46 0.049(4) 0.084(6) 0.044(4) 0.015(4) 0.027(3) 0.004(4)
C47 0.093(6) 0.052(5) 0.059(4) 0.018(4) 0.035(4) -0.014(4)
C48 0.085(6) 0.087(6) 0.050(4) 0.041(4) 0.022(4) 0.033(5)
C49 0.065(5) 0.113(7) 0.030(3) 0.013(4) 0.003(3) -0.024(5)
C50 0.090(6) 0.045(4) 0.049(4) 0.005(3) 0.041(4) 0.004(4)
C51 0.038(4) 0.040(4) 0.070(4) -0.008(3) 0.025(3) 0.002(3)
C52 0.036(4) 0.060(5) 0.048(4) -0.015(3) 0.008(3) -0.006(3)
C53 0.036(4) 0.058(5) 0.051(4) 0.001(3) 0.011(3) 0.004(3)
C54 0.041(4) 0.047(4) 0.048(4) -0.018(3) 0.016(3) -0.002(3)
C55 0.035(4) 0.061(5) 0.043(3) -0.005(3) 0.012(3) 0.001(3)
C56 0.065(5) 0.049(5) 0.130(7) -0.024(5) 0.052(5) -0.016(4)
C57 0.050(5) 0.128(8) 0.056(4) -0.032(5) 0.007(4) -0.006(5)
C58 0.066(5) 0.066(6) 0.092(6) 0.011(5) 0.030(5) 0.025(5)
C59 0.049(4) 0.074(6) 0.079(5) -0.040(4) 0.021(4) 0.007(4)
C60 0.057(5) 0.101(7) 0.064(5) 0.015(5) 0.019(4) 0.011(5)
C61 0.035(3) 0.035(3) 0.039(3) -0.008(3) 0.007(3) -0.003(3)
C62 0.036(3) 0.044(4) 0.035(3) -0.008(3) 0.005(3) -0.007(3)
C63 0.042(4) 0.065(5) 0.033(3) -0.023(3) 0.011(3) -0.015(4)
C64 0.038(4) 0.047(4) 0.057(4) -0.026(3) 0.006(3) -0.015(3)
C65 0.039(4) 0.030(3) 0.052(4) -0.009(3) 0.009(3) -0.007(3)
C66 0.036(4) 0.056(4) 0.051(4) -0.004(3) 0.012(3) -0.004(3)
C67 0.053(4) 0.057(5) 0.037(3) 0.003(3) -0.004(3) -0.011(4)
C68 0.053(5) 0.110(7) 0.041(4) -0.031(4) 0.016(3) -0.019(5)
C69 0.054(5) 0.043(5) 0.117(7) -0.040(4) 0.017(5) -0.006(4)
C70 0.048(4) 0.041(4) 0.076(5) 0.007(4) 0.005(4) -0.014(3)
C71 0.085(5) 0.038(4) 0.038(3) -0.017(3) 0.002(4) 0.007(4)
C72 0.115(8) 0.067(6) 0.048(4) -0.022(4) 0.009(5) 0.005(5)
C73 0.142(9) 0.091(7) 0.032(4) -0.010(4) -0.016(5) 0.021(7)
C74 0.073(5) 0.055(5) 0.027(3) -0.002(3) 0.009(3) 0.007(4)
C79 0.067(5) 0.053(5) 0.046(4) 0.012(3) 0.026(4) 0.016(4)
C80 0.081(6) 0.059(5) 0.046(4) -0.004(3) 0.034(4) -0.015(4)
C81 0.118(8) 0.076(6) 0.065(5) 0.031(4) 0.046(5) 0.034(5)
C82 0.092(7) 0.067(6) 0.083(6) 0.033(5) 0.037(5) 0.027(5)
O2 0.031(2) 0.039(2) 0.036(2) 0.0065(18) 0.0021(18) 0.0013(18)

loop_
_atom_type_symbol
_atom_type_description
_atom_type_scat_dispersion_real
_atom_type_scat_dispersion_imag
_atom_type_scat_source
C C 0.0033 0.0016 'International Tables Vol C Tables 4.2.6.8 and 6.1.1.4'
H H 0.0000 0.0000 'International Tables Vol C Tables 4.2.6.8 and 6.1.1.4'
As As 0.0499 2.0058 'International Tables Vol C Tables 4.2.6.8 and 6.1.1.4'
O O 0.0106 0.0060 'International Tables Vol C Tables 4.2.6.8 and 6.1.1.4'
S S 0.1246 0.1234 'International Tables Vol C Tables 4.2.6.8 and 6.1.1.4'
Sm Sm -0.1638 3.4418 'International Tables Vol C Tables 4.2.6.8 and 6.1.1.4'

loop_
_geom_angle_atom_site_label_1
_geom_angle_atom_site_label_2
_geom_angle_atom_site_label_3
_geom_angle
S1 Sm1 S2 73.72(5)
S1 Sm1 S3 146.83(5)
S1 Sm1 S6 89.72(4)
S1 Sm1 C1 83.25(13)
S1 Sm1 C5 98.91(14)
S1 Sm1 C6 74.97(14)
S2 Sm1 S3 75.10(4)
S2 Sm1 S6 80.53(5)
S6 Sm1 S3 74.20(4)
O1 Sm1 S1 101.98(10)
O1 Sm1 S2 75.93(11)
O1 Sm1 S3 81.00(10)
O1 Sm1 S6 149.40(11)
O1 Sm1 C1 122.79(15)
O1 Sm1 C2 115.39(16)
O1 Sm1 C3 85.20(16)
O1 Sm1 C5 73.91(16)
O1 Sm1 C6 95.43(16)
C1 Sm1 S2 153.40(13)
C1 Sm1 S3 123.29(12)
C1 Sm1 S6 86.32(12)
C1 Sm1 C5 49.26(17)
C1 Sm1 C6 30.26(16)
C2 Sm1 S1 113.32(13)
C2 Sm1 S2 163.44(12)
C2 Sm1 S3 94.16(13)
C2 Sm1 S6 84.45(13)
C2 Sm1 C1 30.17(17)
C2 Sm1 C5 49.29(16)
C2 Sm1 C6 49.61(17)
C3 Sm1 S1 124.28(14)
C3 Sm1 S2 156.77(13)
C3 Sm1 S3 88.83(13)
C3 Sm1 S6 111.52(13)
C3 Sm1 C1 49.78(18)
C3 Sm1 C2 30.21(17)
C3 Sm1 C5 29.81(17)
C3 Sm1 C6 49.30(19)
C5 Sm1 S2 146.62(12)
C5 Sm1 S3 113.42(14)
C5 Sm1 S6 132.60(12)
C6 Sm1 S2 144.83(13)
C6 Sm1 S3 138.07(13)
C6 Sm1 S6 114.98(13)
C6 Sm1 C5 29.37(18)
S2 Sm2 S4 147.50(5)
S2 Sm2 S5 102.13(5)
S2 Sm2 S6 78.90(4)
S3 Sm2 S2 78.47(5)
S3 Sm2 S4 75.88(4)
S3 Sm2 S5 140.23(4)
S3 Sm2 S6 74.18(4)
S4 Sm2 S6 75.17(4)
S5 Sm2 S4 85.54(4)
S5 Sm2 S6 67.13(4)
C21 Sm2 S2 84.94(15)
C21 Sm2 S3 130.41(15)
C21 Sm2 S4 127.13(15)
C21 Sm2 S5 88.77(15)
C21 Sm2 S6 146.99(15)
C21 Sm2 C22 30.5(2)
C21 Sm2 C23 49.6(2)
C21 Sm2 C24 49.8(2)
C21 Sm2 C25 30.48(19)
C22 Sm2 S2 76.79(15)
C22 Sm2 S3 99.93(15)
C22 Sm2 S4 127.07(16)
C22 Sm2 S5 119.13(16)
C22 Sm2 S6 155.68(14)
C22 Sm2 C23 29.6(2)
C22 Sm2 C24 49.43(19)
C22 Sm2 C25 49.98(19)
C23 Sm2 S2 100.83(14)
C23 Sm2 S3 88.09(16)
C23 Sm2 S4 97.94(15)
C23 Sm2 S5 129.66(16)
C23 Sm2 S6 162.02(16)
C23 Sm2 C24 29.92(19)
C24 Sm2 S2 126.22(14)
C24 Sm2 S3 107.44(17)
C24 Sm2 S4 80.90(14)
C24 Sm2 S5 103.80(16)
C24 Sm2 S6 154.87(13)
C25 Sm2 S2 115.29(14)
C25 Sm2 S3 136.22(16)
C25 Sm2 S4 97.08(14)
C25 Sm2 S5 80.16(15)
C25 Sm2 S6 146.72(15)
C25 Sm2 C23 49.5(2)
C25 Sm2 C24 29.9(2)
S4 Sm3 As3 105.61(3)
S4 Sm3 S5 85.87(4)
S4 Sm3 S6 77.14(4)
S4 Sm3 S7 146.53(4)
S5 Sm3 As3 42.54(3)
S5 Sm3 S6 68.65(5)
S5 Sm3 S7 75.33(4)
S6 Sm3 As3 41.81(3)
S7 Sm3 As3 42.96(3)
S7 Sm3 S6 70.33(4)
C41 Sm3 As3 110.73(14)
C41 Sm3 S4 106.31(15)
C41 Sm3 S5 81.24(14)
C41 Sm3 S6 149.50(14)
C41 Sm3 S7 98.01(15)
C42 Sm3 As3 134.18(14)
C42 Sm3 S4 81.21(15)
C42 Sm3 S5 94.77(14)
C42 Sm3 S6 153.44(14)
C42 Sm3 S7 127.09(15)
C42 Sm3 C41 29.60(19)
C42 Sm3 C45 49.7(2)
C43 Sm3 As3 159.70(15)
C43 Sm3 S4 86.58(15)
C43 Sm3 S5 124.95(15)
C43 Sm3 S6 158.29(15)
C43 Sm3 S7 126.89(15)
C43 Sm3 C41 49.4(2)
C43 Sm3 C42 30.25(19)
C43 Sm3 C45 50.0(2)
C44 Sm3 As3 136.99(16)
C44 Sm3 S4 116.24(16)
C44 Sm3 S5 128.82(15)
C44 Sm3 S6 156.39(15)
C44 Sm3 S7 97.02(16)
C44 Sm3 C41 49.2(2)
C44 Sm3 C42 49.6(2)
C44 Sm3 C43 30.3(2)
C44 Sm3 C45 30.03(19)
C45 Sm3 As3 111.48(14)
C45 Sm3 S4 130.71(14)
C45 Sm3 S5 100.14(14)
C45 Sm3 S6 150.48(14)
C45 Sm3 S7 80.51(14)
C45 Sm3 C41 30.02(19)
O2 Sm3 As3 109.49(9)
O2 Sm3 S4 91.39(10)
O2 Sm3 S5 148.68(9)
O2 Sm3 S6 80.31(9)
O2 Sm3 S7 90.76(10)
O2 Sm3 C41 129.08(16)
O2 Sm3 C42 115.66(17)
O2 Sm3 C43 85.90(17)
O2 Sm3 C44 80.01(17)
O2 Sm3 C45 105.11(17)
O3 Sm4 S7 92.73(10)
O3 Sm4 C51 106.84(19)
O3 Sm4 C52 81.77(18)
O3 Sm4 C53 86.61(17)
O3 Sm4 C54 115.64(17)
O3 Sm4 C55 131.10(17)
O3 Sm4 C61 88.48(17)
O3 Sm4 C62 118.44(17)
O3 Sm4 C63 129.31(18)
O3 Sm4 C64 103.55(19)
O3 Sm4 C65 79.73(17)
C51 Sm4 S7 85.73(14)
C51 Sm4 C52 29.5(2)
C51 Sm4 C53 49.0(2)
C51 Sm4 C61 160.7(2)
C51 Sm4 C62 132.4(2)
C51 Sm4 C63 121.3(2)
C51 Sm4 C64 133.2(2)
C51 Sm4 C65 162.26(19)
C52 Sm4 S7 102.39(16)
C53 Sm4 S7 131.65(16)
C53 Sm4 C52 29.7(2)
C53 Sm4 C62 142.00(19)
C53 Sm4 C63 112.5(2)
C54 Sm4 S7 131.30(15)
C54 Sm4 C51 49.62(19)
C54 Sm4 C52 49.39(18)
C54 Sm4 C53 29.93(18)
C54 Sm4 C61 133.85(18)
C54 Sm4 C62 114.98(18)
C54 Sm4 C63 87.32(19)
C54 Sm4 C64 85.3(2)
C54 Sm4 C65 112.64(19)
C55 Sm4 S7 101.00(16)
C55 Sm4 C51 30.15(19)
C55 Sm4 C52 49.55(19)
C55 Sm4 C53 49.8(2)
C55 Sm4 C54 30.6(2)
C55 Sm4 C61 139.60(18)
C55 Sm4 C62 110.26(19)
C55 Sm4 C63 92.09(19)
C55 Sm4 C64 104.3(2)
C55 Sm4 C65 134.7(2)
C61 Sm4 S7 81.87(13)
C61 Sm4 C52 169.5(2)
C61 Sm4 C53 146.3(2)
C61 Sm4 C62 30.13(18)
C61 Sm4 C63 49.27(18)
C62 Sm4 S7 78.56(14)
C62 Sm4 C52 159.78(19)
C62 Sm4 C63 29.58(19)
C63 Sm4 S7 104.93(16)
C63 Sm4 C52 136.51(19)
C64 Sm4 S7 127.49(15)
C64 Sm4 C52 129.0(2)
C64 Sm4 C53 99.3(2)
C64 Sm4 C61 49.79(19)
C64 Sm4 C62 49.7(2)
C64 Sm4 C63 30.2(2)
C64 Sm4 C65 30.41(19)
C65 Sm4 S7 110.75(14)
C65 Sm4 C52 142.5(2)
C65 Sm4 C53 116.6(2)
C65 Sm4 C61 29.94(18)
C65 Sm4 C62 49.64(19)
C65 Sm4 C63 49.6(2)
S1 As1 S2 98.99(6)
C12 As1 S1 104.1(2)
C12 As1 S2 103.63(19)
S3 As2 S4 100.38(6)
C31 As2 S3 103.90(17)
C31 As2 S4 99.79(19)
S5 As3 Sm3 58.47(4)
S5 As3 S7 100.71(6)
S6 As3 Sm3 62.50(4)
S6 As3 S5 93.96(6)
S6 As3 S7 96.49(6)
S7 As3 Sm3 59.13(4)
As1 S1 Sm1 92.08(5)
Sm2 S2 Sm1 90.38(5)
As1 S2 Sm1 87.61(5)
As1 S2 Sm2 113.25(6)
Sm2 S3 Sm1 89.67(4)
As2 S3 Sm1 109.02(5)
As2 S3 Sm2 90.79(5)
Sm3 S4 Sm2 89.29(4)
As2 S4 Sm2 89.11(5)
As2 S4 Sm3 108.08(6)
Sm3 S5 Sm2 89.59(5)
As3 S5 Sm2 94.98(5)
As3 S5 Sm3 78.99(4)
Sm1 S6 Sm2 84.28(4)
Sm1 S6 Sm3 160.16(5)
Sm3 S6 Sm2 82.07(4)
As3 S6 Sm1 118.27(6)
As3 S6 Sm2 88.25(5)
As3 S6 Sm3 75.69(5)
Sm4 S7 Sm3 167.24(6)
As3 S7 Sm3 77.91(4)
As3 S7 Sm4 104.86(5)
C71 O1 Sm1 130.0(3)
C71 O1 C74 108.7(4)
C74 O1 Sm1 118.5(3)
C79 O3 Sm4 123.1(3)
C82 O3 Sm4 129.8(4)
C82 O3 C79 106.8(5)
C2 C1 Sm1 74.5(3)
C2 C1 C6 107.2(5)
C2 C1 C7 125.0(5)
C6 C1 Sm1 75.4(3)
C6 C1 C7 127.5(5)
C7 C1 Sm1 120.1(4)
C1 C2 Sm1 75.3(3)
C1 C2 C8 124.7(5)
C3 C2 Sm1 74.8(3)
C3 C2 C1 108.0(5)
C3 C2 C8 126.9(6)
C8 C2 Sm1 121.7(4)
C2 C3 Sm1 75.0(3)
C2 C3 C9 125.4(6)
C5 C3 Sm1 76.5(3)
C5 C3 C2 107.8(5)
C5 C3 C9 126.3(6)
C9 C3 Sm1 121.3(4)
C3 C5 Sm1 73.7(3)
C3 C5 C10 125.3(6)
C6 C5 Sm1 75.0(4)
C6 C5 C3 108.9(5)
C6 C5 C10 125.3(6)
C10 C5 Sm1 123.9(4)
C1 C6 Sm1 74.3(3)
C1 C6 C11 125.4(6)
C5 C6 Sm1 75.6(4)
C5 C6 C1 108.1(5)
C5 C6 C11 125.8(6)
C11 C6 Sm1 124.2(4)
C13 C12 As1 113.3(4)
C13 C12 C16 105.1(6)
C13 C12 C17 116.9(6)
C16 C12 As1 101.3(4)
C16 C12 C17 116.1(6)
C17 C12 As1 103.2(4)
C12 C13 C18 123.4(6)
C14 C13 C12 107.7(7)
C14 C13 C18 128.7(6)
C13 C14 C15 109.7(6)
C13 C14 C19 127.4(8)
C15 C14 C19 122.8(7)
C14 C15 C1A 121.9(7)
C16 C15 C14 109.8(7)
C16 C15 C1A 128.2(8)
C12 C16 C20 122.3(6)
C15 C16 C12 107.4(7)
C15 C16 C20 130.2(7)
C22 C21 Sm2 75.5(4)
C22 C21 C26 127.4(6)
C25 C21 Sm2 75.6(4)
C25 C21 C22 107.5(6)
C25 C21 C26 125.1(6)
C26 C21 Sm2 115.8(4)
C21 C22 Sm2 74.0(3)
C21 C22 C27 125.8(7)
C23 C22 Sm2 76.5(3)
C23 C22 C21 108.3(6)
C23 C22 C27 125.4(7)
C27 C22 Sm2 122.4(4)
C22 C23 Sm2 73.9(4)
C22 C23 C24 108.5(7)
C22 C23 C28 123.9(6)
C24 C23 Sm2 75.2(4)
C24 C23 C28 127.2(7)
C28 C23 Sm2 123.0(5)
C23 C24 Sm2 74.9(4)
C23 C24 C29 126.2(7)
C25 C24 Sm2 73.7(4)
C25 C24 C23 107.8(6)
C25 C24 C29 125.2(7)
C29 C24 Sm2 125.1(5)
C21 C25 Sm2 73.9(4)
C21 C25 C30 125.8(7)
C24 C25 Sm2 76.4(4)
C24 C25 C21 107.9(6)
C24 C25 C30 125.7(6)
C30 C25 Sm2 122.7(4)
C32 C31 As2 96.7(4)
C32 C31 C36 120.8(6)
C35 C31 As2 96.2(4)
C35 C31 C32 104.4(5)
C35 C31 C36 119.5(6)
C36 C31 As2 114.5(5)
C33 C32 C31 107.1(5)
C33 C32 C37 129.7(6)
C37 C32 C31 123.0(6)
C32 C33 C34 110.7(6)
C32 C33 C38 127.3(6)
C34 C33 C38 121.9(6)
C33 C34 C39 123.5(6)
C35 C34 C33 108.8(6)
C35 C34 C39 127.7(6)
C31 C35 C40 124.4(6)
C34 C35 C31 108.1(5)
C34 C35 C40 127.4(6)
C42 C41 Sm3 74.7(4)
C42 C41 C45 109.2(6)
C42 C41 C46 124.7(6)
C45 C41 Sm3 74.9(3)
C45 C41 C46 125.3(6)
C46 C41 Sm3 124.5(4)
C41 C42 Sm3 75.6(3)
C41 C42 C43 108.0(6)
C41 C42 C47 126.0(7)
C43 C42 Sm3 74.4(3)
C43 C42 C47 125.2(6)
C47 C42 Sm3 124.1(4)
C42 C43 Sm3 75.3(3)
C42 C43 C48 124.5(7)
C44 C43 Sm3 74.4(3)
C44 C43 C42 107.0(6)
C44 C43 C48 127.7(7)
C48 C43 Sm3 123.8(4)
C43 C44 Sm3 75.3(3)
C43 C44 C49 126.3(7)
C45 C44 Sm3 76.2(3)
C45 C44 C43 109.1(6)
C45 C44 C49 124.4(7)
C49 C44 Sm3 118.7(4)
C41 C45 Sm3 75.1(3)
C41 C45 C50 125.7(6)
C44 C45 Sm3 73.8(3)
C44 C45 C41 106.6(6)
C44 C45 C50 126.9(6)
C50 C45 Sm3 124.6(4)
C52 C51 Sm4 76.9(4)
C52 C51 C55 109.1(6)
C52 C51 C56 124.1(7)
C55 C51 Sm4 73.5(4)
C55 C51 C56 126.4(7)
C56 C51 Sm4 122.3(5)
C51 C52 Sm4 73.5(4)
C51 C52 C53 107.8(6)
C51 C52 C57 124.7(7)
C53 C52 Sm4 74.8(4)
C53 C52 C57 127.1(7)
C57 C52 Sm4 123.5(5)
C52 C53 Sm4 75.5(4)
C52 C53 C54 108.3(6)
C52 C53 C58 127.0(6)
C54 C53 Sm4 73.7(4)
C54 C53 C58 123.9(7)
C58 C53 Sm4 124.9(5)
C53 C54 Sm4 76.4(4)
C53 C54 C55 107.4(6)
C53 C54 C59 125.0(7)
C55 C54 Sm4 73.4(4)
C55 C54 C59 125.8(6)
C59 C54 Sm4 127.9(5)
C51 C55 Sm4 76.3(4)
C51 C55 C54 107.4(6)
C51 C55 C60 126.6(7)
C54 C55 Sm4 76.0(4)
C54 C55 C60 125.5(6)
C60 C55 Sm4 119.5(5)
C62 C61 Sm4 75.2(3)
C62 C61 C66 123.5(6)
C65 C61 Sm4 74.7(3)
C65 C61 C62 108.2(6)
C65 C61 C66 127.8(6)
C66 C61 Sm4 122.6(4)
C61 C62 Sm4 74.6(3)
C61 C62 C67 125.0(6)
C63 C62 Sm4 75.3(3)
C63 C62 C61 107.9(6)
C63 C62 C67 126.2(6)
C67 C62 Sm4 124.7(4)
C62 C63 Sm4 75.2(3)
C62 C63 C64 108.8(6)
C62 C63 C68 125.2(7)
C64 C63 Sm4 74.1(3)
C64 C63 C68 125.2(7)
C68 C63 Sm4 124.9(4)
C63 C64 Sm4 75.7(3)
C63 C64 C65 107.1(6)
C63 C64 C69 128.8(7)
C65 C64 Sm4 74.9(3)
C65 C64 C69 122.7(7)
C69 C64 Sm4 125.5(4)
C61 C65 Sm4 75.4(3)
C61 C65 C64 108.0(6)
C61 C65 C70 126.3(6)
C64 C65 Sm4 74.7(3)
C64 C65 C70 125.3(6)
C70 C65 Sm4 122.1(4)
O1 C71 C72 104.4(5)
C73 C72 C71 105.3(7)
C72 C73 C74 106.6(6)
O1 C74 C73 105.5(6)
O3 C79 C80 104.8(5)
C81 C80 C79 101.4(6)
C82 C81 C80 103.7(6)
O3 C82 C81 108.4(7)
C75B O2 Sm3 123.9(13)
C75B O2 C78B 114.6(17)
C78B O2 Sm3 120.6(12)
C78A O2 Sm3 132.6(7)
C75A O2 Sm3 121.3(7)
C75A O2 C78A 105.8(10)
C76B C75B O2 107(2)
O2 C78B C77B 97.4(18)
C77B C76B C75B 109(2)
C76B C77B C78B 110.4(18)
C77A C78A O2 111.0(13)
O2 C75A C76A 104.3(12)
C77A C76A C75A 104.0(12)
C78A C77A C76A 106.0(13)

loop_
_geom_bond_atom_site_label_1
_geom_bond_atom_site_label_2
_geom_bond_distance
Sm1 S1 2.7291(16)
Sm1 S2 2.8977(16)
Sm1 S3 2.9671(15)
Sm1 S6 2.9610(14)
Sm1 O1 2.466(4)
Sm1 C1 2.738(5)
Sm1 C2 2.727(5)
Sm1 C3 2.725(6)
Sm1 C5 2.760(6)
Sm1 C6 2.753(6)
Sm2 S2 2.8437(15)
Sm2 S3 2.8078(17)
Sm2 S4 2.8622(17)
Sm2 S5 2.8465(16)
Sm2 S6 3.1077(15)
Sm2 C21 2.695(6)
Sm2 C22 2.715(6)
Sm2 C23 2.747(6)
Sm2 C24 2.751(7)
Sm2 C25 2.716(6)
Sm3 As3 3.2774(9)
Sm3 S4 2.8452(16)
Sm3 S5 2.8459(17)
Sm3 S6 3.0001(14)
Sm3 S7 2.8768(16)
Sm3 C41 2.740(6)
Sm3 C42 2.728(6)
Sm3 C43 2.717(6)
Sm3 C44 2.706(5)
Sm3 C45 2.737(6)
Sm3 O2 2.473(4)
Sm4 S7 2.8431(16)
Sm4 O3 2.438(4)
Sm4 C51 2.708(7)
Sm4 C52 2.751(6)
Sm4 C53 2.742(6)
Sm4 C54 2.707(6)
Sm4 C55 2.673(7)
Sm4 C61 2.735(6)
Sm4 C62 2.743(6)
Sm4 C63 2.744(5)
Sm4 C64 2.724(6)
Sm4 C65 2.726(6)
As1 S1 2.2181(17)
As1 S2 2.2244(17)
As1 C12 2.073(6)
As2 S3 2.2615(16)
As2 S4 2.2770(17)
As2 C31 2.090(6)
As3 S5 2.2573(16)
As3 S6 2.2550(16)
As3 S7 2.2840(15)
O1 C71 1.454(7)
O1 C74 1.464(7)
O3 C79 1.463(8)
O3 C82 1.446(8)
C1 C2 1.422(8)
C1 C6 1.433(7)
C1 C7 1.494(8)
C2 C3 1.421(8)
C2 C8 1.501(7)
C3 C5 1.411(8)
C3 C9 1.497(9)
C5 C6 1.397(9)
C5 C10 1.509(8)
C6 C11 1.505(8)
C12 C13 1.474(9)
C12 C16 1.500(10)
C12 C17 1.536(9)
C13 C14 1.348(9)
C13 C18 1.481(10)
C14 C15 1.455(10)
C14 C19 1.519(10)
C15 C16 1.336(9)
C15 C1A 1.520(10)
C16 C20 1.502(10)
C21 C22 1.423(9)
C21 C25 1.422(9)
C21 C26 1.513(10)
C22 C23 1.396(10)
C22 C27 1.503(9)
C23 C24 1.419(9)
C23 C28 1.508(10)
C24 C25 1.413(10)
C24 C29 1.488(9)
C25 C30 1.510(10)
C31 C32 1.506(9)
C31 C35 1.487(8)
C31 C36 1.507(9)
C32 C33 1.337(8)
C32 C37 1.496(8)
C33 C34 1.454(9)
C33 C38 1.505(9)
C34 C35 1.354(9)
C34 C39 1.490(9)
C35 C40 1.491(9)
C41 C42 1.397(9)
C41 C45 1.418(9)
C41 C46 1.516(9)
C42 C43 1.421(9)
C42 C47 1.494(10)
C43 C44 1.416(10)
C43 C48 1.499(10)
C44 C45 1.410(9)
C44 C49 1.533(9)
C45 C50 1.498(9)
C51 C52 1.391(9)
C51 C55 1.400(9)
C51 C56 1.504(10)
C52 C53 1.407(10)
C52 C57 1.524(9)
C53 C54 1.408(9)
C53 C58 1.521(10)
C54 C55 1.419(9)
C54 C59 1.500(8)
C55 C60 1.510(10)
C61 C62 1.424(8)
C61 C65 1.411(8)
C61 C66 1.511(9)
C62 C63 1.401(9)
C62 C67 1.495(9)
C63 C64 1.423(10)
C63 C68 1.512(9)
C64 C65 1.430(9)
C64 C69 1.489(9)
C65 C70 1.499(9)
C71 C72 1.481(9)
C72 C73 1.466(12)
C73 C74 1.496(9)
C79 C80 1.518(9)
C80 C81 1.501(11)
C81 C82 1.480(11)
O2 C75B 1.49(3)
O2 C78B 1.49(3)
O2 C78A 1.458(16)
O2 C75A 1.439(17)
C75B C76B 1.45(4)
C78B C77B 1.66(3)
C76B C77B 1.45(3)
C78A C77A 1.377(19)
C75A C76A 1.54(2)
C76A C77A 1.438(18)

loop_
_geom_torsion_atom_site_label_1
_geom_torsion_atom_site_label_2
_geom_torsion_atom_site_label_3
_geom_torsion_atom_site_label_4
_geom_torsion
Sm1 O1 C71 C72 174.3(5)
Sm1 O1 C74 C73 172.6(6)
Sm1 C1 C2 C3 -68.3(4)
Sm1 C1 C2 C8 118.6(6)
Sm1 C1 C6 C5 68.7(4)
Sm1 C1 C6 C11 -121.1(6)
Sm1 C2 C3 C5 -70.1(4)
Sm1 C2 C3 C9 117.9(6)
Sm1 C3 C5 C6 -67.4(4)
Sm1 C3 C5 C10 120.4(6)
Sm1 C5 C6 C1 -67.8(4)
Sm1 C5 C6 C11 122.1(6)
Sm2 C21 C22 C23 -69.5(4)
Sm2 C21 C22 C27 118.7(6)
Sm2 C21 C25 C24 69.5(4)
Sm2 C21 C25 C30 -119.0(6)
Sm2 C22 C23 C24 -67.9(4)
Sm2 C22 C23 C28 119.2(6)
Sm2 C23 C24 C25 -66.9(4)
Sm2 C23 C24 C29 122.7(7)
Sm2 C24 C25 C21 -67.8(4)
Sm2 C24 C25 C30 120.7(6)
Sm3 C41 C42 C43 -68.0(4)
Sm3 C41 C42 C47 122.0(6)
Sm3 C41 C45 C44 67.6(4)
Sm3 C41 C45 C50 -122.1(6)
Sm3 C42 C43 C44 -68.2(4)
Sm3 C42 C43 C48 121.2(6)
Sm3 C43 C44 C45 -69.4(4)
Sm3 C43 C44 C49 115.0(6)
Sm3 C44 C45 C41 -68.5(4)
Sm3 C44 C45 C50 121.3(6)
Sm3 O2 C75B C76B -156.4(17)
Sm3 O2 C78B C77B 158.9(10)
Sm3 O2 C78A C77A -171.0(9)
Sm3 O2 C75A C76A -170.2(8)
Sm4 O3 C79 C80 151.2(4)
Sm4 O3 C82 C81 -173.8(5)
Sm4 C51 C52 C53 67.6(5)
Sm4 C51 C52 C57 -119.7(7)
Sm4 C51 C55 C54 -70.3(5)
Sm4 C51 C55 C60 116.8(7)
Sm4 C52 C53 C54 67.0(5)
Sm4 C52 C53 C58 -123.0(7)
Sm4 C53 C54 C55 67.4(5)
Sm4 C53 C54 C59 -127.1(7)
Sm4 C54 C55 C51 70.5(5)
Sm4 C54 C55 C60 -116.5(7)
Sm4 C61 C62 C63 68.5(4)
Sm4 C61 C62 C67 -121.9(6)
Sm4 C61 C65 C64 -68.2(4)
Sm4 C61 C65 C70 119.3(6)
Sm4 C62 C63 C64 67.1(4)
Sm4 C62 C63 C68 -122.5(6)
Sm4 C63 C64 C65 68.9(4)
Sm4 C63 C64 C69 -124.4(7)
Sm4 C64 C65 C61 68.7(4)
Sm4 C64 C65 C70 -118.7(6)
As1 C12 C13 C14 -104.5(5)
As1 C12 C13 C18 80.5(7)
As1 C12 C16 C15 113.1(5)
As1 C12 C16 C20 -67.5(7)
As2 C31 C32 C33 -89.1(5)
As2 C31 C32 C37 95.1(6)
As2 C31 C35 C34 89.3(5)
As2 C31 C35 C40 -93.2(6)
O1 C71 C72 C73 31.4(10)
O3 C79 C80 C81 36.8(7)
C1 C2 C3 Sm1 68.7(4)
C1 C2 C3 C5 -1.4(7)
C1 C2 C3 C9 -173.4(6)
C2 C1 C6 Sm1 -68.3(4)
C2 C1 C6 C5 0.4(7)
C2 C1 C6 C11 170.6(6)
C2 C3 C5 Sm1 69.0(4)
C2 C3 C5 C6 1.6(7)
C2 C3 C5 C10 -170.6(6)
C3 C5 C6 Sm1 66.5(4)
C3 C5 C6 C1 -1.3(7)
C3 C5 C6 C11 -171.4(6)
C6 C1 C2 Sm1 68.9(4)
C6 C1 C2 C3 0.6(6)
C6 C1 C2 C8 -172.4(5)
C7 C1 C2 Sm1 -116.2(6)
C7 C1 C2 C3 175.5(5)
C7 C1 C2 C8 2.4(9)
C7 C1 C6 Sm1 117.0(6)
C7 C1 C6 C5 -174.3(6)
C7 C1 C6 C11 -4.1(10)
C8 C2 C3 Sm1 -118.5(6)
C8 C2 C3 C5 171.5(6)
C8 C2 C3 C9 -0.5(10)
C9 C3 C5 Sm1 -119.1(6)
C9 C3 C5 C6 173.5(6)
C9 C3 C5 C10 1.3(10)
C10 C5 C6 Sm1 -121.2(6)
C10 C5 C6 C1 170.9(6)
C10 C5 C6 C11 0.8(10)
C12 C13 C14 C15 -3.5(7)
C12 C13 C14 C19 175.7(7)
C13 C12 C16 C15 -5.0(7)
C13 C12 C16 C20 174.3(6)
C13 C14 C15 C16 0.2(8)
C13 C14 C15 C1A -176.5(6)
C14 C15 C16 C12 3.1(8)
C14 C15 C16 C20 -176.2(7)
C16 C12 C13 C14 5.2(7)
C16 C12 C13 C18 -169.8(6)
C17 C12 C13 C14 135.6(6)
C17 C12 C13 C18 -39.4(8)
C17 C12 C16 C15 -135.9(6)
C17 C12 C16 C20 43.5(9)
C18 C13 C14 C15 171.1(7)
C18 C13 C14 C19 -9.6(12)
C19 C14 C15 C16 -179.0(7)
C19 C14 C15 C1A 4.2(11)
C1A C15 C16 C12 179.6(7)
C1A C15 C16 C20 0.2(13)
C21 C22 C23 Sm2 67.8(4)
C21 C22 C23 C24 -0.1(7)
C21 C22 C23 C28 -173.0(6)
C22 C21 C25 Sm2 -69.4(4)
C22 C21 C25 C24 0.1(7)
C22 C21 C25 C30 171.5(6)
C22 C23 C24 Sm2 67.0(4)
C22 C23 C24 C25 0.1(7)
C22 C23 C24 C29 -170.3(6)
C23 C24 C25 Sm2 67.7(4)
C23 C24 C25 C21 -0.1(7)
C23 C24 C25 C30 -171.6(6)
C25 C21 C22 Sm2 69.5(4)
C25 C21 C22 C23 0.0(7)
C25 C21 C22 C27 -171.8(6)
C26 C21 C22 Sm2 -111.7(6)
C26 C21 C22 C23 178.9(6)
C26 C21 C22 C27 7.1(10)
C26 C21 C25 Sm2 111.7(6)
C26 C21 C25 C24 -178.8(6)
C26 C21 C25 C30 -7.4(10)
C27 C22 C23 Sm2 -120.4(6)
C27 C22 C23 C24 171.8(6)
C27 C22 C23 C28 -1.1(10)
C28 C23 C24 Sm2 -120.4(7)
C28 C23 C24 C25 172.7(6)
C28 C23 C24 C29 2.3(11)
C29 C24 C25 Sm2 -121.8(7)
C29 C24 C25 C21 170.4(6)
C29 C24 C25 C30 -1.1(11)
C31 C32 C33 C34 -5.9(7)
C31 C32 C33 C38 174.0(6)
C32 C31 C35 C34 -9.3(7)
C32 C31 C35 C40 168.3(6)
C32 C33 C34 C35 -0.1(7)
C32 C33 C34 C39 -179.8(6)
C33 C34 C35 C31 6.1(7)
C33 C34 C35 C40 -171.3(6)
C35 C31 C32 C33 9.2(6)
C35 C31 C32 C37 -166.7(6)
C36 C31 C32 C33 147.2(6)
C36 C31 C32 C37 -28.6(9)
C36 C31 C35 C34 -148.0(6)
C36 C31 C35 C40 29.5(9)
C37 C32 C33 C34 169.6(6)
C37 C32 C33 C38 -10.5(11)
C38 C33 C34 C35 -180.0(6)
C38 C33 C34 C39 0.3(9)
C39 C34 C35 C31 -174.2(6)
C39 C34 C35 C40 8.4(11)
C41 C42 C43 Sm3 68.8(4)
C41 C42 C43 C44 0.6(6)
C41 C42 C43 C48 -170.0(6)
C42 C41 C45 Sm3 -67.5(4)
C42 C41 C45 C44 0.1(6)
C42 C41 C45 C50 170.4(5)
C42 C43 C44 Sm3 68.9(4)
C42 C43 C44 C45 -0.5(6)
C42 C43 C44 C49 -176.1(6)
C43 C44 C45 Sm3 68.8(4)
C43 C44 C45 C41 0.3(6)
C43 C44 C45 C50 -169.9(6)
C45 C41 C42 Sm3 67.6(4)
C45 C41 C42 C43 -0.4(6)
C45 C41 C42 C47 -170.4(6)
C46 C41 C42 Sm3 -121.7(6)
C46 C41 C42 C43 170.3(5)
C46 C41 C42 C47 0.3(10)
C46 C41 C45 Sm3 121.9(6)
C46 C41 C45 C44 -170.5(5)
C46 C41 C45 C50 -0.3(9)
C47 C42 C43 Sm3 -121.1(6)
C47 C42 C43 C44 170.7(6)
C47 C42 C43 C48 0.1(10)
C48 C43 C44 Sm3 -121.0(6)
C48 C43 C44 C45 169.7(6)
C48 C43 C44 C49 -5.9(10)
C49 C44 C45 Sm3 -115.5(6)
C49 C44 C45 C41 175.9(5)
C49 C44 C45 C50 5.8(10)
C51 C52 C53 Sm4 -66.7(5)
C51 C52 C53 C54 0.3(8)
C51 C52 C53 C58 170.3(7)
C52 C51 C55 Sm4 69.4(5)
C52 C51 C55 C54 -0.9(8)
C52 C51 C55 C60 -173.8(7)
C52 C53 C54 Sm4 -68.2(5)
C52 C53 C54 C55 -0.8(7)
C52 C53 C54 C59 164.7(6)
C53 C54 C55 Sm4 -69.4(5)
C53 C54 C55 C51 1.1(8)
C53 C54 C55 C60 174.0(7)
C55 C51 C52 Sm4 -67.2(5)
C55 C51 C52 C53 0.4(8)
C55 C51 C52 C57 173.2(6)
C56 C51 C52 Sm4 120.3(7)
C56 C51 C52 C53 -172.1(6)
C56 C51 C52 C57 0.6(11)
C56 C51 C55 Sm4 -118.3(7)
C56 C51 C55 C54 171.4(6)
C56 C51 C55 C60 -1.5(12)
C57 C52 C53 Sm4 120.8(7)
C57 C52 C53 C54 -172.2(7)
C57 C52 C53 C58 -2.2(11)
C58 C53 C54 Sm4 121.4(7)
C58 C53 C54 C55 -171.2(6)
C58 C53 C54 C59 -5.7(11)
C59 C54 C55 Sm4 125.2(7)
C59 C54 C55 C51 -164.3(6)
C59 C54 C55 C60 8.6(11)
C61 C62 C63 Sm4 -68.1(4)
C61 C62 C63 C64 -1.0(7)
C61 C62 C63 C68 169.4(6)
C62 C61 C65 Sm4 68.4(4)
C62 C61 C65 C64 0.2(7)
C62 C61 C65 C70 -172.3(6)
C62 C63 C64 Sm4 -67.8(4)
C62 C63 C64 C65 1.1(7)
C62 C63 C64 C69 167.9(6)
C63 C64 C65 Sm4 -69.5(4)
C63 C64 C65 C61 -0.8(6)
C63 C64 C65 C70 171.8(6)
C65 C61 C62 Sm4 -68.0(4)
C65 C61 C62 C63 0.5(7)
C65 C61 C62 C67 170.1(6)
C66 C61 C62 Sm4 119.6(5)
C66 C61 C62 C63 -171.9(5)
C66 C61 C62 C67 -2.3(9)
C66 C61 C65 Sm4 -119.6(6)
C66 C61 C65 C64 172.2(5)
C66 C61 C65 C70 -0.3(10)
C67 C62 C63 Sm4 122.5(6)
C67 C62 C63 C64 -170.4(6)
C67 C62 C63 C68 0.0(10)
C68 C63 C64 Sm4 121.8(6)
C68 C63 C64 C65 -169.3(6)
C68 C63 C64 C69 -2.6(10)
C69 C64 C65 Sm4 122.8(6)
C69 C64 C65 C61 -168.6(6)
C69 C64 C65 C70 4.1(9)
C71 O1 C74 C73 9.9(8)
C71 C72 C73 C74 -25.6(11)
C72 C73 C74 O1 10.0(10)
C74 O1 C71 C72 -25.6(8)
C79 O3 C82 C81 0.3(9)
C79 C80 C81 C82 -36.0(9)
C80 C81 C82 O3 23.0(10)
C82 O3 C79 C80 -23.4(8)
O2 C75B C76B C77B -8(3)
O2 C78B C77B C76B 5(2)
O2 C78A C77A C76A -21.4(16)
O2 C75A C76A C77A -27.0(15)
C75B O2 C78B C77B -11(2)
C75B O2 C78A C77A 12.8(17)
C75B O2 C75A C76A -61(12)
C75B C76B C77B C78B 2(3)
C78B O2 C75B C76B 13(3)
C78B O2 C78A C77A 163(8)
C78B O2 C75A C76A 9.2(19)
C78A O2 C75B C76B 20(2)
C78A O2 C78B C77B -43(6)
C78A O2 C75A C76A 14.5(14)
C75A O2 C75B C76B 127(13)
C75A O2 C78B C77B -20(2)
C75A O2 C78A C77A 3.5(15)
C75A C76A C77A C78A 29.4(16)
